data_7113818
loop_
_publ_author_name
'Li, Chunyu'
'Thomson, Robert K.'
'Gillon, Bronwyn'
'Patrick, Brian O.'
'Schafer, Laurel L.'

_publ_section_title
;
 Amidate complexes of titanium and zirconium: a new class of tunable
 precatalysts for the hydroamination of alkynes
;
_journal_coden_ASTM CHCOFS
_journal_issue 19
_journal_name_full
;
 Chemical Communications (Cambridge, United Kingdom)
;
_journal_page_first 2462
_journal_page_last 2463
_journal_paper_doi 10.1039/b304176j
_journal_year 2003
_chemical_formula_sum 'C30 H38 F10 N4 O2 Ti'
_chemical_formula_weight 724.54
_chemical_name_systematic
;
Bis(N-tButyl(perfluorophenyl)amidate)titanium-bis(diethylamide)
;
_space_group_IT_number 14
_symmetry_cell_setting monoclinic
_symmetry_space_group_name_Hall '-P 2yab'
_symmetry_space_group_name_H-M 'P 1 21/a 1'
_atom_sites_solution_hydrogens geom
_atom_sites_solution_primary direct
_atom_sites_solution_secondary difmap
_audit_creation_method SHELXL-97
_cell_angle_alpha 90.00
_cell_angle_beta 90.990(4)
_cell_angle_gamma 90.00
_cell_formula_units_Z 4
_cell_length_a 10.5104(10)
_cell_length_b 20.1035(18)
_cell_length_c 15.8198(14)
_cell_measurement_reflns_used 8424
_cell_measurement_temperature 173(2)
_cell_measurement_theta_max 24.95
_cell_measurement_theta_min 1.6
_cell_volume 3342.2(5)
_computing_structure_refinement 'SHELXL-97 (Sheldrick, 1997)'
_diffrn_ambient_temperature 173(2)
_diffrn_detector_area_resol_mean 11.76
_diffrn_measured_fraction_theta_full 0.843
_diffrn_measured_fraction_theta_max 0.843
_diffrn_measurement_device_type 'Rigaku/ADSC CCD'
_diffrn_measurement_method 'area detector'
_diffrn_radiation_monochromator graphite
_diffrn_radiation_source 'fine-focus sealed tube'
_diffrn_radiation_type MoK\a
_diffrn_radiation_wavelength 0.71073
_diffrn_reflns_av_R_equivalents 0.0722
_diffrn_reflns_av_sigmaI/netI 0.0811
_diffrn_reflns_limit_h_max 12
_diffrn_reflns_limit_h_min 0
_diffrn_reflns_limit_k_max 23
_diffrn_reflns_limit_k_min -23
_diffrn_reflns_limit_l_max 18
_diffrn_reflns_limit_l_min -18
_diffrn_reflns_number 8086
_diffrn_reflns_theta_full 25.05
_diffrn_reflns_theta_max 25.05
_diffrn_reflns_theta_min 2.40
_exptl_absorpt_coefficient_mu 0.346
_exptl_absorpt_correction_T_max 1.0000
_exptl_absorpt_correction_T_min 0.4803
_exptl_absorpt_correction_type multi-scan
_exptl_crystal_colour red
_exptl_crystal_density_diffrn 1.440
_exptl_crystal_density_method 'not measured'
_exptl_crystal_description chip
_exptl_crystal_F_000 1496
_exptl_crystal_size_max 0.20
_exptl_crystal_size_mid 0.20
_exptl_crystal_size_min 0.10
_refine_diff_density_max 0.522
_refine_diff_density_min -0.561
_refine_diff_density_rms 0.113
_refine_ls_extinction_method none
_refine_ls_goodness_of_fit_ref 1.107
_refine_ls_hydrogen_treatment mixed
_refine_ls_matrix_type full
_refine_ls_number_parameters 447
_refine_ls_number_reflns 4988
_refine_ls_number_restraints 30
_refine_ls_restrained_S_all 1.104
_refine_ls_R_factor_all 0.1398
_refine_ls_R_factor_gt 0.1039
_refine_ls_shift/su_max 0.002
_refine_ls_shift/su_mean 0.000
_refine_ls_structure_factor_coef Fsqd
_refine_ls_weighting_details 'calc w=1/[\s^2^(Fo^2^)+(0.0636P)^2^+39.4650P] where P=(Fo^2^+2Fc^2^)/3'
_refine_ls_weighting_scheme calc
_refine_ls_wR_factor_gt 0.2590
_refine_ls_wR_factor_ref 0.2757
_reflns_number_gt 3414
_reflns_number_total 4988
_reflns_threshold_expression >2sigma(I)
_cod_duplicate_entry 7104811
_cod_data_source_file b304176j.txt
_cod_data_source_block ls005
_cod_original_sg_symbol_H-M 'P 21/a'
_cod_database_code 7113818

loop_
_symmetry_equiv_pos_as_xyz
'x, y, z'
'-x+1/2, y+1/2, -z'
'-x, -y, -z'
'x-1/2, -y-1/2, z'

loop_
_atom_site_label
_atom_site_type_symbol
_atom_site_fract_x
_atom_site_fract_y
_atom_site_fract_z
_atom_site_U_iso_or_equiv
_atom_site_adp_type
_atom_site_occupancy
_atom_site_symmetry_multiplicity
_atom_site_calc_flag
_atom_site_refinement_flags
_atom_site_disorder_assembly
_atom_site_disorder_group
C3 C 0.4720(8) 0.0972(4) 0.2005(6) 0.0251(19) Uani 1 1 d . A 1
C6 C 0.4478(8) -0.1050(4) 0.2969(6) 0.0247(19) Uani 1 1 d . A 1
C10 C 0.5213(8) 0.1575(4) 0.1531(5) 0.0251(19) Uani 1 1 d . A 1
C11 C 0.6207(9) 0.1492(4) 0.0968(5) 0.029(2) Uani 1 1 d . A 1
C12 C 0.6566(10) 0.2017(5) 0.0446(6) 0.033(2) Uani 1 1 d . A 1
C13 C 0.5948(11) 0.2620(5) 0.0490(6) 0.043(3) Uani 1 1 d . A 1
C14 C 0.4982(10) 0.2698(4) 0.1060(6) 0.038(2) Uani 1 1 d . A 1
C15 C 0.4609(9) 0.2173(5) 0.1544(6) 0.033(2) Uani 1 1 d . A 1
C16 C 0.5911(7) 0.1038(3) 0.3362(5) 0.028(2) Uani 1 1 d D A 1
C17 C 0.6129(12) 0.0520(5) 0.4044(7) 0.058(5) Uani 0.873(17) 1 d PD A 1
H17A H 0.5340 0.0453 0.4354 0.087 Uiso 0.873(17) 1 calc PR A 1
H17B H 0.6801 0.0673 0.4435 0.087 Uiso 0.873(17) 1 calc PR A 1
H17C H 0.6387 0.0100 0.3784 0.087 Uiso 0.873(17) 1 calc PR A 1
C18 C 0.7181(9) 0.1224(7) 0.2993(8) 0.060(5) Uani 0.873(17) 1 d PD A 1
H18A H 0.7448 0.0877 0.2598 0.090 Uiso 0.873(17) 1 calc PR A 1
H18B H 0.7818 0.1268 0.3449 0.090 Uiso 0.873(17) 1 calc PR A 1
H18C H 0.7100 0.1648 0.2691 0.090 Uiso 0.873(17) 1 calc PR A 1
C19 C 0.5327(11) 0.1649(5) 0.3754(7) 0.042(3) Uani 0.873(17) 1 d PD A 1
H19A H 0.5089 0.1965 0.3308 0.063 Uiso 0.873(17) 1 calc PR A 1
H19B H 0.5945 0.1856 0.4143 0.063 Uiso 0.873(17) 1 calc PR A 1
H19C H 0.4567 0.1520 0.4065 0.063 Uiso 0.873(17) 1 calc PR A 1
C20 C 0.4941(9) -0.1660(4) 0.3414(5) 0.029(2) Uani 1 1 d . A 1
C21 C 0.5938(8) -0.1652(4) 0.3969(6) 0.027(2) Uani 1 1 d . A 1
C22 C 0.6327(10) -0.2210(5) 0.4411(6) 0.038(2) Uani 1 1 d . A 1
C23 C 0.5731(10) -0.2804(4) 0.4315(6) 0.038(2) Uani 1 1 d . A 1
C24 C 0.4695(10) -0.2843(5) 0.3759(6) 0.038(2) Uani 1 1 d . A 1
C25 C 0.4307(9) -0.2275(4) 0.3328(6) 0.033(2) Uani 1 1 d . A 1
C26 C 0.5798(8) -0.1040(4) 0.1671(5) 0.027(2) Uani 1 1 d . A 1
C27 C 0.5763(14) -0.1808(5) 0.1571(8) 0.060(4) Uani 1 1 d . A 1
H27A H 0.6070 -0.2017 0.2096 0.090 Uiso 1 1 calc R A 1
H27B H 0.6310 -0.1940 0.1104 0.090 Uiso 1 1 calc R A 1
H27C H 0.4888 -0.1952 0.1450 0.090 Uiso 1 1 calc R A 1
C28 C 0.7100(10) -0.0813(8) 0.1985(7) 0.065(4) Uani 1 1 d . A 1
H28A H 0.7095 -0.0329 0.2063 0.097 Uiso 1 1 calc R A 1
H28B H 0.7741 -0.0932 0.1569 0.097 Uiso 1 1 calc R A 1
H28C H 0.7304 -0.1030 0.2525 0.097 Uiso 1 1 calc R A 1
C29 C 0.5509(11) -0.0733(5) 0.0826(6) 0.044(3) Uani 1 1 d . A 1
H29A H 0.4673 -0.0886 0.0621 0.066 Uiso 1 1 calc R A 1
H29B H 0.6161 -0.0866 0.0424 0.066 Uiso 1 1 calc R A 1
H29C H 0.5503 -0.0248 0.0880 0.066 Uiso 1 1 calc R A 1
C30 C 0.1009(9) 0.0824(5) 0.2895(6) 0.039(2) Uani 1 1 d . A 1
H30A H 0.0269 0.0601 0.3152 0.046 Uiso 1 1 calc R A 1
H30B H 0.0924 0.0774 0.2274 0.046 Uiso 1 1 calc R A 1
C31 C 0.0970(11) 0.1559(5) 0.3114(8) 0.053(3) Uani 1 1 d . A 1
H31A H 0.1049 0.1614 0.3728 0.080 Uiso 1 1 calc R A 1
H31B H 0.0161 0.1749 0.2914 0.080 Uiso 1 1 calc R A 1
H31C H 0.1676 0.1788 0.2840 0.080 Uiso 1 1 calc R A 1
C32 C 0.2408(9) 0.0519(5) 0.4099(5) 0.034(2) Uani 1 1 d . A 1
H32A H 0.3207 0.0279 0.4235 0.041 Uiso 1 1 calc R A 1
H32B H 0.2530 0.0990 0.4266 0.041 Uiso 1 1 calc R A 1
C33 C 0.1385(11) 0.0236(6) 0.4600(7) 0.052(3) Uani 1 1 d . A 1
H33A H 0.0573 0.0439 0.4429 0.078 Uiso 1 1 calc R A 1
H33B H 0.1553 0.0324 0.5201 0.078 Uiso 1 1 calc R A 1
H33C H 0.1344 -0.0246 0.4505 0.078 Uiso 1 1 calc R A 1
C34 C 0.0903(9) -0.0668(4) 0.2032(6) 0.033(2) Uani 1 1 d . A 1
H34A H 0.0138 -0.0450 0.1784 0.039 Uiso 1 1 calc R A 1
H34B H 0.0876 -0.0608 0.2653 0.039 Uiso 1 1 calc R A 1
C35 C 0.0852(10) -0.1397(5) 0.1835(8) 0.046(3) Uani 1 1 d . A 1
H35A H 0.0864 -0.1461 0.1221 0.069 Uiso 1 1 calc R A 1
H35B H 0.0069 -0.1587 0.2059 0.069 Uiso 1 1 calc R A 1
H35C H 0.1590 -0.1619 0.2096 0.069 Uiso 1 1 calc R A 1
C36 C 0.2012(10) -0.0231(5) 0.0793(6) 0.036(2) Uani 1 1 d . A 1
H36A H 0.1616 -0.0627 0.0524 0.043 Uiso 1 1 calc R A 1
H36B H 0.2892 -0.0195 0.0584 0.043 Uiso 1 1 calc R A 1
C37 C 0.1272(10) 0.0384(5) 0.0524(7) 0.044(3) Uani 1 1 d . A 1
H37A H 0.0389 0.0344 0.0706 0.067 Uiso 1 1 calc R A 1
H37B H 0.1289 0.0427 -0.0093 0.067 Uiso 1 1 calc R A 1
H37C H 0.1662 0.0779 0.0785 0.067 Uiso 1 1 calc R A 1
N2 N 0.4991(7) 0.0747(3) 0.2737(5) 0.0259(16) Uani 1 1 d . A 1
N5 N 0.4815(7) -0.0798(3) 0.2260(4) 0.0238(16) Uani 1 1 d . A 1
N8 N 0.2172(7) 0.0489(4) 0.3182(5) 0.0274(16) Uani 1 1 d . A 1
N9 N 0.2061(7) -0.0330(3) 0.1708(5) 0.0274(16) Uani 1 1 d . A 1
O4 O 0.3834(6) 0.0663(3) 0.1568(4) 0.0300(14) Uani 1 1 d . A 1
O7 O 0.3570(6) -0.0728(3) 0.3363(4) 0.0306(14) Uani 1 1 d . A 1
F1 F 0.6814(6) 0.0920(3) 0.0910(4) 0.0422(14) Uani 1 1 d . A 1
F2 F 0.7467(6) 0.1938(3) -0.0121(4) 0.0556(17) Uani 1 1 d . A 1
F3 F 0.6269(7) 0.3114(3) -0.0034(4) 0.065(2) Uani 1 1 d . A 1
F4 F 0.4374(6) 0.3285(3) 0.1122(5) 0.0571(18) Uani 1 1 d . A 1
F5 F 0.3642(6) 0.2272(3) 0.2076(4) 0.0462(15) Uani 1 1 d . A 1
F6 F 0.6582(6) -0.1078(3) 0.4111(4) 0.0417(14) Uani 1 1 d . A 1
F7 F 0.7350(6) -0.2177(3) 0.4963(4) 0.0523(16) Uani 1 1 d . A 1
F8 F 0.6086(7) -0.3342(3) 0.4740(4) 0.0592(18) Uani 1 1 d . A 1
F9 F 0.4096(7) -0.3416(3) 0.3646(4) 0.0599(18) Uani 1 1 d . A 1
F10 F 0.3315(6) -0.2328(3) 0.2791(4) 0.0516(16) Uani 1 1 d . A 1
Ti1 Ti 0.32970(14) 0.00026(7) 0.24772(9) 0.0203(4) Uani 1 1 d . A 1
C17B C 0.554(7) 0.077(3) 0.422(2) 0.058(5) Uani 0.127(17) 1 d PD A 2
H17D H 0.4796 0.1019 0.4418 0.087 Uiso 0.127(17) 1 calc PR A 2
H17E H 0.6248 0.0828 0.4620 0.087 Uiso 0.127(17) 1 calc PR A 2
H17F H 0.5323 0.0300 0.4168 0.087 Uiso 0.127(17) 1 calc PR A 2
C18B C 0.721(3) 0.077(4) 0.315(5) 0.060(5) Uani 0.127(17) 1 d PD A 2
H18D H 0.7636 0.0606 0.3664 0.090 Uiso 0.127(17) 1 calc PR A 2
H18E H 0.7719 0.1121 0.2894 0.090 Uiso 0.127(17) 1 calc PR A 2
H18F H 0.7112 0.0399 0.2745 0.090 Uiso 0.127(17) 1 calc PR A 2
C19B C 0.598(8) 0.1788(5) 0.341(4) 0.042(3) Uani 0.127(17) 1 d PD A 2
H19D H 0.6106 0.1968 0.2837 0.063 Uiso 0.127(17) 1 calc PR A 2
H19E H 0.6701 0.1919 0.3773 0.063 Uiso 0.127(17) 1 calc PR A 2
H19F H 0.5191 0.1963 0.3635 0.063 Uiso 0.127(17) 1 calc PR A 2

loop_
_atom_site_aniso_label
_atom_site_aniso_U_11
_atom_site_aniso_U_22
_atom_site_aniso_U_33
_atom_site_aniso_U_23
_atom_site_aniso_U_13
_atom_site_aniso_U_12
C3 0.022(5) 0.024(4) 0.030(5) -0.004(4) 0.006(4) -0.006(3)
C6 0.020(4) 0.019(4) 0.035(5) -0.005(4) 0.001(4) 0.004(3)
C10 0.032(5) 0.015(4) 0.028(5) 0.000(4) -0.005(4) -0.012(4)
C11 0.035(5) 0.028(5) 0.024(5) -0.003(4) 0.002(4) -0.011(4)
C12 0.043(6) 0.030(5) 0.027(5) 0.003(4) 0.006(4) -0.002(4)
C13 0.064(7) 0.037(6) 0.028(5) 0.009(4) 0.003(5) -0.024(5)
C14 0.049(6) 0.021(5) 0.045(6) 0.008(4) -0.014(5) 0.003(4)
C15 0.027(5) 0.037(5) 0.034(5) 0.004(4) 0.006(4) -0.008(4)
C16 0.022(5) 0.033(5) 0.027(5) 0.000(4) -0.007(4) -0.007(4)
C17 0.073(11) 0.036(8) 0.064(9) 0.019(7) -0.043(8) -0.026(7)
C18 0.023(6) 0.108(14) 0.048(8) -0.008(9) -0.008(5) -0.015(7)
C19 0.047(8) 0.043(7) 0.036(7) -0.015(6) -0.009(6) -0.007(6)
C20 0.037(5) 0.026(5) 0.024(5) 0.002(4) 0.006(4) 0.006(4)
C21 0.029(5) 0.020(4) 0.033(5) -0.001(4) 0.006(4) 0.004(4)
C22 0.051(6) 0.036(6) 0.025(5) 0.004(4) -0.004(5) 0.018(5)
C23 0.048(6) 0.022(5) 0.043(6) 0.013(4) 0.012(5) 0.006(4)
C24 0.051(7) 0.025(5) 0.037(6) 0.004(4) 0.011(5) -0.001(4)
C25 0.036(6) 0.027(5) 0.036(5) 0.005(4) 0.006(4) 0.006(4)
C26 0.028(5) 0.029(5) 0.026(5) -0.004(4) 0.007(4) 0.011(4)
C27 0.096(10) 0.032(6) 0.053(7) -0.005(5) 0.036(7) 0.013(6)
C28 0.031(6) 0.115(11) 0.048(7) -0.008(7) 0.009(5) 0.004(7)
C29 0.051(7) 0.050(6) 0.031(5) -0.003(5) 0.014(5) 0.006(5)
C30 0.024(5) 0.051(6) 0.041(6) -0.012(5) 0.000(4) 0.016(4)
C31 0.056(7) 0.037(6) 0.066(8) 0.010(5) 0.010(6) 0.016(5)
C32 0.030(5) 0.046(6) 0.026(5) -0.007(4) 0.007(4) 0.006(4)
C33 0.050(7) 0.065(7) 0.042(6) 0.009(6) 0.014(5) 0.006(6)
C34 0.025(5) 0.033(5) 0.040(5) -0.001(4) 0.005(4) -0.009(4)
C35 0.037(6) 0.028(5) 0.074(8) -0.004(5) 0.005(5) -0.021(4)
C36 0.037(6) 0.037(5) 0.033(5) -0.002(4) 0.000(4) -0.007(4)
C37 0.041(6) 0.048(6) 0.043(6) 0.002(5) -0.022(5) -0.003(5)
N2 0.026(4) 0.021(4) 0.031(4) -0.005(3) -0.003(3) -0.002(3)
N5 0.023(4) 0.024(4) 0.024(4) -0.004(3) 0.000(3) 0.007(3)
N8 0.020(4) 0.029(4) 0.034(4) -0.005(3) 0.000(3) 0.005(3)
N9 0.023(4) 0.027(4) 0.032(4) -0.004(3) 0.002(3) -0.003(3)
O4 0.031(3) 0.028(3) 0.031(3) 0.001(3) -0.004(3) -0.010(3)
O7 0.036(4) 0.026(3) 0.030(3) 0.005(3) 0.008(3) 0.007(3)
F1 0.053(4) 0.033(3) 0.042(3) -0.002(2) 0.015(3) 0.000(3)
F2 0.068(4) 0.059(4) 0.040(4) 0.000(3) 0.026(3) -0.018(3)
F3 0.092(6) 0.033(3) 0.071(5) 0.022(3) 0.012(4) -0.014(3)
F4 0.060(4) 0.028(3) 0.083(5) 0.007(3) -0.001(4) 0.001(3)
F5 0.045(4) 0.026(3) 0.067(4) 0.004(3) 0.008(3) 0.004(2)
F6 0.052(4) 0.030(3) 0.043(3) 0.001(2) -0.012(3) 0.003(3)
F7 0.061(4) 0.044(3) 0.051(4) 0.007(3) -0.021(3) 0.010(3)
F8 0.079(5) 0.033(3) 0.066(4) 0.025(3) 0.003(4) 0.011(3)
F9 0.077(5) 0.029(3) 0.074(5) 0.015(3) 0.003(4) -0.011(3)
F10 0.047(4) 0.036(3) 0.072(4) 0.012(3) -0.011(3) -0.007(3)
Ti1 0.0184(7) 0.0161(7) 0.0264(8) 0.0003(6) 0.0013(5) 0.0004(6)
C17B 0.073(11) 0.036(8) 0.064(9) 0.019(7) -0.043(8) -0.026(7)
C18B 0.023(6) 0.108(14) 0.048(8) -0.008(9) -0.008(5) -0.015(7)
C19B 0.047(8) 0.043(7) 0.036(7) -0.015(6) -0.009(6) -0.007(6)

loop_
_atom_type_symbol
_atom_type_description
_atom_type_scat_dispersion_real
_atom_type_scat_dispersion_imag
_atom_type_scat_source
C C 0.0033 0.0016 'International Tables Vol C Tables 4.2.6.8 and 6.1.1.4'
H H 0.0000 0.0000 'International Tables Vol C Tables 4.2.6.8 and 6.1.1.4'
N N 0.0061 0.0033 'International Tables Vol C Tables 4.2.6.8 and 6.1.1.4'
O O 0.0106 0.0060 'International Tables Vol C Tables 4.2.6.8 and 6.1.1.4'
F F 0.0171 0.0103 'International Tables Vol C Tables 4.2.6.8 and 6.1.1.4'
Ti Ti 0.2776 0.4457 'International Tables Vol C Tables 4.2.6.8 and 6.1.1.4'

loop_
_geom_angle_atom_site_label_1
_geom_angle_atom_site_label_2
_geom_angle_atom_site_label_3
_geom_angle
N2 C3 O4 117.4(7)
N2 C3 C10 131.2(8)
O4 C3 C10 111.4(7)
N2 C3 Ti1 65.7(5)
O4 C3 Ti1 51.8(4)
C10 C3 Ti1 162.0(6)
N5 C6 O7 115.5(7)
N5 C6 C20 130.0(7)
O7 C6 C20 114.4(7)
N5 C6 Ti1 63.2(4)
O7 C6 Ti1 52.3(4)
C20 C6 Ti1 166.6(6)
C15 C10 C11 118.1(8)
C15 C10 C3 122.2(8)
C11 C10 C3 119.0(7)
F1 C11 C10 121.2(7)
F1 C11 C12 118.7(8)
C10 C11 C12 120.0(8)
F2 C12 C13 118.8(8)
F2 C12 C11 120.9(8)
C13 C12 C11 120.2(9)
F3 C13 C14 121.2(10)
F3 C13 C12 119.8(9)
C14 C13 C12 119.0(8)
F4 C14 C15 119.7(10)
F4 C14 C13 120.2(9)
C15 C14 C13 120.1(9)
F5 C15 C10 119.9(8)
F5 C15 C14 117.6(9)
C10 C15 C14 122.4(9)
N2 C16 C17B 106(3)
N2 C16 C19 109.1(7)
C17B C16 C19 79(3)
N2 C16 C19B 117(3)
C17B C16 C19B 108.9(6)
C19 C16 C19B 36(3)
N2 C16 C17 107.0(7)
C17B C16 C17 33(3)
C19 C16 C17 108.9(5)
C19B C16 C17 130(3)
N2 C16 C18B 107(3)
C17B C16 C18B 108.9(6)
C19 C16 C18B 139(3)
C19B C16 C18B 108.9(6)
C17 C16 C18B 78(3)
N2 C16 C18 114.0(7)
C17B C16 C18 133(3)
C19 C16 C18 109.0(5)
C19B C16 C18 74(3)
C17 C16 C18 108.8(5)
C18B C16 C18 37(3)
C21 C20 C25 115.6(8)
C21 C20 C6 122.6(8)
C25 C20 C6 121.7(8)
F6 C21 C20 119.7(8)
F6 C21 C22 117.8(8)
C20 C21 C22 122.5(9)
C23 C22 F7 118.0(8)
C23 C22 C21 121.8(9)
F7 C22 C21 120.2(9)
F8 C23 C22 122.5(10)
F8 C23 C24 119.1(9)
C22 C23 C24 118.5(8)
F9 C24 C25 120.9(10)
F9 C24 C23 120.0(8)
C25 C24 C23 119.0(9)
F10 C25 C24 117.8(8)
F10 C25 C20 119.6(8)
C24 C25 C20 122.6(9)
N5 C26 C29 107.0(7)
N5 C26 C28 109.2(7)
C29 C26 C28 109.6(9)
N5 C26 C27 112.0(8)
C29 C26 C27 108.3(8)
C28 C26 C27 110.6(10)
N8 C30 C31 113.8(9)
N8 C30 H30A 108.8
C31 C30 H30A 108.8
N8 C30 H30B 108.8
C31 C30 H30B 108.8
H30A C30 H30B 107.7
C33 C32 N8 113.9(8)
C33 C32 H32A 108.8
N8 C32 H32A 108.8
C33 C32 H32B 108.8
N8 C32 H32B 108.8
H32A C32 H32B 107.7
N9 C34 C35 113.5(8)
N9 C34 H34A 108.9
C35 C34 H34A 108.9
N9 C34 H34B 108.9
C35 C34 H34B 108.9
H34A C34 H34B 107.7
N9 C36 C37 113.4(8)
N9 C36 H36A 108.9
C37 C36 H36A 108.9
N9 C36 H36B 108.9
C37 C36 H36B 108.9
H36A C36 H36B 107.7
C3 N2 C16 126.7(7)
C3 N2 Ti1 84.8(5)
C16 N2 Ti1 147.6(5)
C6 N5 C26 128.5(7)
C6 N5 Ti1 86.8(5)
C26 N5 Ti1 144.7(5)
C30 N8 C32 114.4(7)
C30 N8 Ti1 125.3(6)
C32 N8 Ti1 120.2(5)
C36 N9 C34 112.8(7)
C36 N9 Ti1 127.1(6)
C34 N9 Ti1 119.7(6)
C3 O4 Ti1 98.0(5)
C6 O7 Ti1 97.0(5)
N9 Ti1 N8 97.6(3)
N9 Ti1 O4 88.4(3)
N8 Ti1 O4 105.1(3)
N9 Ti1 O7 105.9(3)
N8 Ti1 O7 92.7(3)
O4 Ti1 O7 155.6(3)
N9 Ti1 N5 97.3(3)
N8 Ti1 N5 152.3(3)
O4 Ti1 N5 98.5(3)
O7 Ti1 N5 60.7(2)
N9 Ti1 N2 147.9(3)
N8 Ti1 N2 92.7(3)
O4 Ti1 N2 59.6(2)
O7 Ti1 N2 103.9(3)
N5 Ti1 N2 86.9(2)
N9 Ti1 C6 103.1(3)
N8 Ti1 C6 123.1(3)
O4 Ti1 C6 127.6(3)
O7 Ti1 C6 30.7(3)
N5 Ti1 C6 30.0(3)
N2 Ti1 C6 96.3(3)
N9 Ti1 C3 118.5(3)
N8 Ti1 C3 98.7(3)
O4 Ti1 C3 30.2(3)
O7 Ti1 C3 131.8(3)
N5 Ti1 C3 94.5(3)
N2 Ti1 C3 29.5(3)
C6 Ti1 C3 115.6(3)
H17D C17B H17E 109.5
H17D C17B H17F 109.5
H17E C17B H17F 109.5
H18D C18B H18E 109.5
H18D C18B H18F 109.5
H18E C18B H18F 109.5
H19D C19B H19E 109.5
H19D C19B H19F 109.5
H19E C19B H19F 109.5

loop_
_geom_bond_atom_site_label_1
_geom_bond_atom_site_label_2
_geom_bond_distance
C3 N2 1.272(11)
C3 O4 1.307(10)
C3 C10 1.522(11)
C3 Ti1 2.575(8)
C6 N5 1.286(11)
C6 O7 1.319(10)
C6 C20 1.491(12)
C6 Ti1 2.567(8)
C10 C15 1.359(13)
C10 C11 1.394(12)
C11 F1 1.319(10)
C11 C12 1.396(12)
C12 F2 1.325(11)
C12 C13 1.379(14)
C13 F3 1.339(11)
C13 C14 1.378(14)
C14 F4 1.348(11)
C14 C15 1.366(13)
C15 F5 1.345(10)
C16 N2 1.491(11)
C16 C17B 1.512(8)
C16 C19 1.511(7)
C16 C19B 1.512(8)
C16 C17 1.513(7)
C16 C18B 1.512(8)
C16 C18 1.514(7)
C17 H17A 0.9800
C17 H17B 0.9800
C17 H17C 0.9800
C18 H18A 0.9800
C18 H18B 0.9800
C18 H18C 0.9800
C19 H19A 0.9800
C19 H19B 0.9800
C19 H19C 0.9800
C20 C21 1.356(13)
C20 C25 1.410(13)
C21 F6 1.355(10)
C21 C22 1.380(12)
C22 C23 1.355(14)
C22 F7 1.375(11)
C23 F8 1.325(10)
C23 C24 1.389(15)
C24 F9 1.324(11)
C24 C25 1.387(13)
C25 F10 1.338(11)
C26 N5 1.486(10)
C26 C29 1.499(13)
C26 C28 1.517(15)
C26 C27 1.553(13)
C27 H27A 0.9800
C27 H27B 0.9800
C27 H27C 0.9800
C28 H28A 0.9800
C28 H28B 0.9800
C28 H28C 0.9800
C29 H29A 0.9800
C29 H29B 0.9800
C29 H29C 0.9800
C30 N8 1.462(11)
C30 C31 1.518(14)
C30 H30A 0.9900
C30 H30B 0.9900
C31 H31A 0.9800
C31 H31B 0.9800
C31 H31C 0.9800
C32 C33 1.462(13)
C32 N8 1.469(11)
C32 H32A 0.9900
C32 H32B 0.9900
C33 H33A 0.9800
C33 H33B 0.9800
C33 H33C 0.9800
C34 N9 1.493(11)
C34 C35 1.500(13)
C34 H34A 0.9900
C34 H34B 0.9900
C35 H35A 0.9800
C35 H35B 0.9800
C35 H35C 0.9800
C36 N9 1.460(11)
C36 C37 1.519(14)
C36 H36A 0.9900
C36 H36B 0.9900
C37 H37A 0.9800
C37 H37B 0.9800
C37 H37C 0.9800
N2 Ti1 2.356(7)
N5 Ti1 2.296(7)
N8 Ti1 1.909(7)
N9 Ti1 1.887(7)
O4 Ti1 2.044(6)
O7 Ti1 2.046(6)
C17B H17D 0.9800
C17B H17E 0.9800
C17B H17F 0.9800
C18B H18D 0.9800
C18B H18E 0.9800
C18B H18F 0.9800
C19B H19D 0.9800
C19B H19E 0.9800
C19B H19F 0.9800

loop_
_geom_torsion_atom_site_label_1
_geom_torsion_atom_site_label_2
_geom_torsion_atom_site_label_3
_geom_torsion_atom_site_label_4
_geom_torsion
N2 C3 C10 C15 -94.2(12)
O4 C3 C10 C15 83.1(10)
Ti1 C3 C10 C15 63(2)
N2 C3 C10 C11 95.3(11)
O4 C3 C10 C11 -87.4(10)
Ti1 C3 C10 C11 -107.0(19)
C15 C10 C11 F1 -178.4(8)
C3 C10 C11 F1 -7.5(12)
C15 C10 C11 C12 0.8(13)
C3 C10 C11 C12 171.7(8)
F1 C11 C12 F2 2.5(14)
C10 C11 C12 F2 -176.7(8)
F1 C11 C12 C13 179.8(9)
C10 C11 C12 C13 0.6(14)
F2 C12 C13 F3 -0.3(15)
C11 C12 C13 F3 -177.7(9)
F2 C12 C13 C14 177.9(9)
C11 C12 C13 C14 0.5(15)
F3 C13 C14 F4 -2.6(15)
C12 C13 C14 F4 179.2(9)
F3 C13 C14 C15 175.2(9)
C12 C13 C14 C15 -3.0(15)
C11 C10 C15 F5 179.8(8)
C3 C10 C15 F5 9.2(13)
C11 C10 C15 C14 -3.3(14)
C3 C10 C15 C14 -173.9(9)
F4 C14 C15 F5 -0.7(14)
C13 C14 C15 F5 -178.5(9)
F4 C14 C15 C10 -177.7(9)
C13 C14 C15 C10 4.5(15)
N5 C6 C20 C21 89.3(12)
O7 C6 C20 C21 -91.8(10)
Ti1 C6 C20 C21 -98(3)
N5 C6 C20 C25 -95.3(12)
O7 C6 C20 C25 83.6(10)
Ti1 C6 C20 C25 77(3)
C25 C20 C21 F6 -178.1(8)
C6 C20 C21 F6 -2.4(13)
C25 C20 C21 C22 1.1(13)
C6 C20 C21 C22 176.7(9)
F6 C21 C22 C23 179.4(9)
C20 C21 C22 C23 0.2(15)
F6 C21 C22 F7 -1.2(13)
C20 C21 C22 F7 179.6(8)
F7 C22 C23 F8 1.2(14)
C21 C22 C23 F8 -179.4(9)
F7 C22 C23 C24 180.0(9)
C21 C22 C23 C24 -0.6(15)
F8 C23 C24 F9 -1.6(14)
C22 C23 C24 F9 179.6(9)
F8 C23 C24 C25 178.6(9)
C22 C23 C24 C25 -0.2(14)
F9 C24 C25 F10 -0.4(14)
C23 C24 C25 F10 179.4(9)
F9 C24 C25 C20 -178.2(9)
C23 C24 C25 C20 1.5(15)
C21 C20 C25 F10 -179.7(8)
C6 C20 C25 F10 4.6(13)
C21 C20 C25 C24 -1.9(13)
C6 C20 C25 C24 -177.6(9)
O4 C3 N2 C16 -176.5(7)
C10 C3 N2 C16 0.7(15)
Ti1 C3 N2 C16 -171.9(8)
O4 C3 N2 Ti1 -4.6(7)
C10 C3 N2 Ti1 172.6(9)
C17B C16 N2 C3 158(3)
C19 C16 N2 C3 74.9(10)
C19B C16 N2 C3 37(3)
C17 C16 N2 C3 -167.5(9)
C18B C16 N2 C3 -86(3)
C18 C16 N2 C3 -47.2(11)
C17B C16 N2 Ti1 -6(3)
C19 C16 N2 Ti1 -90.0(10)
C19B C16 N2 Ti1 -128(3)
C17 C16 N2 Ti1 27.7(11)
C18B C16 N2 Ti1 110(3)
C18 C16 N2 Ti1 148.0(9)
O7 C6 N5 C26 -180.0(8)
C20 C6 N5 C26 -1.0(15)
Ti1 C6 N5 C26 -179.1(9)
O7 C6 N5 Ti1 -0.9(7)
C20 C6 N5 Ti1 178.1(9)
C29 C26 N5 C6 160.1(9)
C28 C26 N5 C6 -81.4(12)
C27 C26 N5 C6 41.5(13)
C29 C26 N5 Ti1 -18.4(13)
C28 C26 N5 Ti1 100.2(11)
C27 C26 N5 Ti1 -136.9(9)
C31 C30 N8 C32 59.1(11)
C31 C30 N8 Ti1 -124.0(8)
C33 C32 N8 C30 58.2(11)
C33 C32 N8 Ti1 -118.9(8)
C37 C36 N9 C34 82.9(10)
C37 C36 N9 Ti1 -89.7(9)
C35 C34 N9 C36 74.3(10)
C35 C34 N9 Ti1 -112.5(8)
N2 C3 O4 Ti1 5.3(8)
C10 C3 O4 Ti1 -172.4(6)
N5 C6 O7 Ti1 1.0(8)
C20 C6 O7 Ti1 -178.2(6)
C36 N9 Ti1 N8 122.0(7)
C34 N9 Ti1 N8 -50.2(7)
C36 N9 Ti1 O4 17.0(7)
C34 N9 Ti1 O4 -155.3(6)
C36 N9 Ti1 O7 -143.0(7)
C34 N9 Ti1 O7 44.8(7)
C36 N9 Ti1 N5 -81.5(7)
C34 N9 Ti1 N5 106.3(6)
C36 N9 Ti1 N2 14.5(10)
C34 N9 Ti1 N2 -157.7(6)
C36 N9 Ti1 C6 -111.4(7)
C34 N9 Ti1 C6 76.4(7)
C36 N9 Ti1 C3 17.8(8)
C34 N9 Ti1 C3 -154.4(6)
C30 N8 Ti1 N9 -33.3(8)
C32 N8 Ti1 N9 143.4(6)
C30 N8 Ti1 O4 57.0(8)
C32 N8 Ti1 O4 -126.2(6)
C30 N8 Ti1 O7 -139.8(7)
C32 N8 Ti1 O7 37.0(7)
C30 N8 Ti1 N5 -155.3(7)
C32 N8 Ti1 N5 21.4(10)
C30 N8 Ti1 N2 116.2(7)
C32 N8 Ti1 N2 -67.1(7)
C30 N8 Ti1 C6 -144.4(7)
C32 N8 Ti1 C6 32.3(8)
C30 N8 Ti1 C3 87.2(8)
C32 N8 Ti1 C3 -96.1(7)
C3 O4 Ti1 N9 178.6(5)
C3 O4 Ti1 N8 81.2(5)
C3 O4 Ti1 O7 -54.4(8)
C3 O4 Ti1 N5 -84.2(5)
C3 O4 Ti1 N2 -2.9(5)
C3 O4 Ti1 C6 -76.0(6)
C6 O7 Ti1 N9 89.0(5)
C6 O7 Ti1 N8 -172.3(5)
C6 O7 Ti1 O4 -34.9(9)
C6 O7 Ti1 N5 -0.6(5)
C6 O7 Ti1 N2 -78.9(5)
C6 O7 Ti1 C3 -68.1(6)
C6 N5 Ti1 N9 -103.6(5)
C26 N5 Ti1 N9 75.2(10)
C6 N5 Ti1 N8 18.5(9)
C26 N5 Ti1 N8 -162.7(9)
C6 N5 Ti1 O4 167.0(5)
C26 N5 Ti1 O4 -14.3(10)
C6 N5 Ti1 O7 0.6(5)
C26 N5 Ti1 O7 179.4(10)
C6 N5 Ti1 N2 108.4(5)
C26 N5 Ti1 N2 -72.8(10)
C26 N5 Ti1 C6 178.8(13)
C6 N5 Ti1 C3 136.9(5)
C26 N5 Ti1 C3 -44.4(10)
C3 N2 Ti1 N9 5.9(8)
C16 N2 Ti1 N9 173.8(8)
C3 N2 Ti1 N8 -102.9(5)
C16 N2 Ti1 N8 64.9(9)
C3 N2 Ti1 O4 3.0(5)
C16 N2 Ti1 O4 170.9(10)
C3 N2 Ti1 O7 163.6(5)
C16 N2 Ti1 O7 -28.6(10)
C3 N2 Ti1 N5 104.8(5)
C16 N2 Ti1 N5 -87.3(9)
C3 N2 Ti1 C6 133.3(5)
C16 N2 Ti1 C6 -58.8(9)
C16 N2 Ti1 C3 167.9(12)
N5 C6 Ti1 N9 81.8(5)
O7 C6 Ti1 N9 -99.1(5)
C20 C6 Ti1 N9 -92(3)
N5 C6 Ti1 N8 -169.9(5)
O7 C6 Ti1 N8 9.2(6)
C20 C6 Ti1 N8 16(3)
N5 C6 Ti1 O4 -16.4(6)
O7 C6 Ti1 O4 162.7(5)
C20 C6 Ti1 O4 170(3)
N5 C6 Ti1 O7 -179.0(8)
C20 C6 Ti1 O7 7(2)
O7 C6 Ti1 N5 179.0(8)
C20 C6 Ti1 N5 -174(3)
N5 C6 Ti1 N2 -72.5(5)
O7 C6 Ti1 N2 106.6(5)
C20 C6 Ti1 N2 114(3)
N5 C6 Ti1 C3 -49.1(6)
O7 C6 Ti1 C3 129.9(5)
C20 C6 Ti1 C3 137(3)
N2 C3 Ti1 N9 -176.4(5)
O4 C3 Ti1 N9 -1.6(6)
C10 C3 Ti1 N9 22(2)
N2 C3 Ti1 N8 80.0(5)
O4 C3 Ti1 N8 -105.2(5)
C10 C3 Ti1 N8 -81.8(19)
N2 C3 Ti1 O4 -174.8(8)
C10 C3 Ti1 O4 23.4(17)
N2 C3 Ti1 O7 -21.6(6)
O4 C3 Ti1 O7 153.2(5)
C10 C3 Ti1 O7 176.6(18)
N2 C3 Ti1 N5 -75.6(5)
O4 C3 Ti1 N5 99.3(5)
C10 C3 Ti1 N5 122.7(19)
O4 C3 Ti1 N2 174.8(8)
C10 C3 Ti1 N2 -162(2)
N2 C3 Ti1 C6 -53.3(6)
O4 C3 Ti1 C6 121.6(5)
C10 C3 Ti1 C6 145.0(18)
